data_8104390
loop_
_publ_author_name
'Taylor, W.H.'
'Meek, C.A.'
'Jackson, W.W.'

_publ_section_title
;
 The structures of fibrous zeolites
;
_journal_name_full
;
Zeitschrift fuer Kristallographie, Kristallgeometrie, Kristallphysik, 
Kristallchemie (-144,1977)
;
_journal_page_first 373
_journal_page_last 398
_journal_volume 84
_journal_year 1933
_chemical_formula_sum 'Al5 Ca2 Na O14 Si5'
_chemical_name_systematic 'Na Ca2 (Al5 Si5 O20) (H2 O)6'
_space_group_IT_number 62
_symmetry_space_group_name_Hall '-P 2c 2ab'
_symmetry_space_group_name_H-M 'P b n m'
_cell_angle_alpha 90
_cell_angle_beta 90
_cell_angle_gamma 90
_cell_formula_units_Z 2
_cell_length_a 13.03
_cell_length_b 13.03
_cell_length_c 6.61
_cell_volume 1122.252
_citation_journal_id_ASTM ZEKGAX
_cod_data_source_file Taylor_ZEKGAX_1933_1646.cif
_cod_data_source_block Al5Ca2Na1O14Si5
_cod_original_sg_symbol_Hall '-P 2ac 2n (z,x,y)'
_cod_original_formula_sum 'Al5 Ca2 Na1 O14 Si5'
_cod_database_code 8104390

loop_
_symmetry_equiv_pos_as_xyz
x,y,z
x+1/2,-y+1/2,-z
-x+1/2,y+1/2,-z+1/2
-x,-y,z+1/2
-x,-y,-z
-x-1/2,y-1/2,z
x-1/2,-y-1/2,z-1/2
x,y,-z-1/2

loop_
_atom_site_label
_atom_site_type_symbol
_atom_site_fract_x
_atom_site_fract_y
_atom_site_fract_z
_atom_site_occupancy
_atom_site_U_iso_or_equiv
O4 O-2 0 0.139 0.5 0.5 0.0
O5 O-2 0.363 0 0.25 0.5 0.0
O6 O-2 0.167 0.194 0.75 0.5 0.0
O9 O-2 0.375 0.194 0.375 0.5 0.0
Al3 Al+3 0.306 0.125 0.25 0.5 0.0
O3 O-2 0.111 0 0.75 0.5 0.0
O8 O-2 0.306 0.139 0 0.5 0.0
Ca1 Ca+2 0.069 0 0.25 0.5 0.0
Ca2 Ca+2 0.5 0 0.5 0.5 0.0
O2 O-2 0.393 0 0.75 0.5 0.0
Na1 Na+1 0.069 0 0.25 0.5 0.0
Si1 Si+4 0.25 0.25 0.875 0.5 0.0
O1 O-2 0 0.139 0 0.5 0.0
Si3 Si+4 0.306 0.125 0.25 0.5 0.0
Al2 Al+3 0.125 0.194 0.5 0.5 0.0
Si2 Si+4 0.125 0.194 0.5 0.5 0.0
O7 O-2 0.181 0.119 0.375 0.5 0.0
Al1 Al+3 0.25 0.25 0.875 0.5 0.0
